data_7001003
loop_
_publ_author_name
'Welsch, Stefan'
'Lescop, Christophe'
'R\'eau, R\'egis'
'Scheer, Manfred'

_publ_section_title
;
 Mono-, di- and polymetallic TlI complexes stabilized by a
 2,5-bis(2-pyridyl)-1-phenyl-phosphole ligand
;
_journal_issue 15
_journal_name_full 'Dalton Transactions'
_journal_page_first 2683
_journal_page_last 2686
_journal_paper_doi 10.1039/b822721g
_journal_year 2009
_chemical_compound_source 'see text'
_chemical_formula_moiety 'C16 Al F36 O4, 2(C24 H21 N2 P), Tl, 2(C7 H8)'
_chemical_formula_sum 'C78 H58 Al F36 N4 O4 P2 Tl'
_chemical_formula_weight 2092.58
_chemical_name_systematic ?
_space_group_IT_number 14
_symmetry_cell_setting monoclinic
_symmetry_Int_Tables_number 14
_symmetry_space_group_name_Hall '-P 2ybc'
_symmetry_space_group_name_H-M 'P 1 21/c 1'
_atom_sites_solution_hydrogens geom
_atom_sites_solution_primary direct
_atom_sites_solution_secondary difmap
_cell_angle_alpha 90
_cell_angle_beta 91.045(1)
_cell_angle_gamma 90
_cell_formula_units_Z 4
_cell_length_a 9.6229(1)
_cell_length_b 23.3032(2)
_cell_length_c 36.1442(2)
_cell_measurement_reflns_used 28634
_cell_measurement_temperature 100(1)
_cell_measurement_theta_max 66.4820
_cell_measurement_theta_min 3.0919
_cell_volume 8103.79(12)
_computing_cell_refinement
;
CrysAlis RED, Oxford Diffraction Ltd.,
Version 1.171.32.15 (release 10-01-2008 CrysAlis171 .NET)
(compiled Jan 10 2008,16:37:18)
;
_computing_data_collection
;
CrysAlis CCD, Oxford Diffraction Ltd.,
Version 1.171.32.15 (release 10-01-2008 CrysAlis171 .NET)
(compiled Jan 10 2008,16:37:18)
;
_computing_data_reduction
;
CrysAlis RED, Oxford Diffraction Ltd.,
Version 1.171.32.15 (release 10-01-2008 CrysAlis171 .NET)
(compiled Jan 10 2008,16:37:18)
;
_computing_molecular_graphics 'PLATON (Spek, 1990)'
_computing_publication_material
;
PLATON (Spek, 2003) and SHELXH-97 (Sheldrick, 1997)
;
_computing_structure_refinement 'SHELXH-97 (Sheldrick, 1997)'
_computing_structure_solution 'SHELXS-97 (Sheldrick, 1997)'
_diffrn_ambient_temperature 100(1)
_diffrn_detector_area_resol_mean 10.5431
_diffrn_measured_fraction_theta_full 0.973
_diffrn_measured_fraction_theta_max 0.973
_diffrn_measurement_details
;
1 omega -44.00 12.00 1.0000 1.5000
omega____ theta____ kappa____ phi______ omega'___ theta'___ frames
- -11.6137 71.0000 192.0000 0.0000 0.0000 56

2 omega -13.00 43.00 1.0000 1.5000
omega____ theta____ kappa____ phi______ omega'___ theta'___ frames
- 11.6137 -77.0000 90.0000 0.0000 0.0000 56

3 omega -86.00 -33.00 1.0000 1.5000
omega____ theta____ kappa____ phi______ omega'___ theta'___ frames
- -11.6137 -45.0000 210.0000 0.0000 0.0000 53

4 omega 11.00 61.00 1.0000 1.5000
omega____ theta____ kappa____ phi______ omega'___ theta'___ frames
- -11.6137 45.0000 120.0000 0.0000 0.0000 50

5 omega -166.00 -58.00 1.0000 11.0000
omega____ theta____ kappa____ phi______ omega'___ theta'___ frames
- -90.0000 -71.0000 242.0000 0.0000 0.0000 108

6 omega -115.00 -25.00 1.0000 11.0000
omega____ theta____ kappa____ phi______ omega'___ theta'___ frames
- -90.0000 109.0000 0.0000 0.0000 0.0000 90

7 omega -114.00 -64.00 1.0000 11.0000
omega____ theta____ kappa____ phi______ omega'___ theta'___ frames
- -90.0000 -71.0000 347.0000 0.0000 0.0000 50

8 omega -167.00 -128.00 1.0000 11.0000
omega____ theta____ kappa____ phi______ omega'___ theta'___ frames
- -90.0000 -109.0000 179.0000 0.0000 0.0000 39

9 omega 115.00 171.00 1.0000 11.0000
omega____ theta____ kappa____ phi______ omega'___ theta'___ frames
- 93.5000 77.0000 210.0000 0.0000 0.0000 56

10 omega 115.00 164.00 1.0000 11.0000
omega____ theta____ kappa____ phi______ omega'___ theta'___ frames
- 93.5000 45.0000 0.0000 0.0000 0.0000 49

11 omega 92.00 172.00 1.0000 11.0000
omega____ theta____ kappa____ phi______ omega'___ theta'___ frames
- 93.5000 109.0000 275.0000 0.0000 0.0000 80

12 omega 15.00 82.00 1.0000 11.0000
omega____ theta____ kappa____ phi______ omega'___ theta'___ frames
- 93.5000 -109.0000 359.0000 0.0000 0.0000 67

13 omega 79.00 119.00 1.0000 11.0000
omega____ theta____ kappa____ phi______ omega'___ theta'___ frames
- 93.5000 -45.0000 90.0000 0.0000 0.0000 40

14 omega 77.00 126.00 1.0000 11.0000
omega____ theta____ kappa____ phi______ omega'___ theta'___ frames
- 93.5000 -77.0000 150.0000 0.0000 0.0000 49

;
_diffrn_measurement_device_type 'Oxford Diffraction Gemini Ultra'
_diffrn_measurement_method omega-scan
_diffrn_radiation_monochromator mirror
_diffrn_radiation_probe x-ray
_diffrn_radiation_source 'Ultra (Cu) X-ray Source'
_diffrn_radiation_type 'Cu K\a'
_diffrn_radiation_wavelength 1.54178
_diffrn_reflns_av_R_equivalents 0.0199
_diffrn_reflns_av_sigmaI/netI 0.0178
_diffrn_reflns_limit_h_max 11
_diffrn_reflns_limit_h_min -10
_diffrn_reflns_limit_k_max 26
_diffrn_reflns_limit_k_min -22
_diffrn_reflns_limit_l_max 41
_diffrn_reflns_limit_l_min -41
_diffrn_reflns_number 33548
_diffrn_reflns_reduction_process
;
;
_diffrn_reflns_theta_full 62.38
_diffrn_reflns_theta_max 62.38
_diffrn_reflns_theta_min 3.09
_diffrn_standards_decay_% 0
_diffrn_standards_interval_count 0
_diffrn_standards_interval_time 0
_diffrn_standards_number 0
_exptl_absorpt_coefficient_mu 5.541
_exptl_absorpt_correction_T_max 0.355
_exptl_absorpt_correction_T_min 0.286
_exptl_absorpt_correction_type multi-scan
_exptl_absorpt_process_details
;
CrysAlis RED, Oxford Diffraction Ltd.,
Version 1.171.32.15 (release 10-01-2008 CrysAlis171 .NET)
(compiled Jan 10 2008,16:37:18)
Empirical absorption correction using spherical harmonics,
implemented in SCALE3 ABSPACK scaling algorithm.
;
_exptl_crystal_colour 'pale yellow'
_exptl_crystal_density_diffrn 1.715
_exptl_crystal_density_method 'Not Measured'
_exptl_crystal_description parallelepiped
_exptl_crystal_F_000 4136
_exptl_crystal_size_max 0.289
_exptl_crystal_size_mid 0.239
_exptl_crystal_size_min 0.187
_refine_diff_density_max 3.228
_refine_diff_density_min -1.491
_refine_diff_density_rms 0.114
_refine_ls_extinction_method none
_refine_ls_goodness_of_fit_ref 1.048
_refine_ls_hydrogen_treatment refU
_refine_ls_matrix_type full
_refine_ls_number_parameters 1566
_refine_ls_number_reflns 12511
_refine_ls_number_restraints 885
_refine_ls_restrained_S_all 1.103
_refine_ls_R_factor_all 0.0541
_refine_ls_R_factor_gt 0.0516
_refine_ls_shift/su_max 0.001
_refine_ls_shift/su_mean 0.000
_refine_ls_structure_factor_coef Fsqd
_refine_ls_weighting_details 'calc w=1/[\s^2^(Fo^2^)+(0.0581P)^2^+58.4966P] where P=(Fo^2^+2Fc^2^)/3'
_refine_ls_weighting_scheme calc
_refine_ls_wR_factor_gt 0.1253
_refine_ls_wR_factor_ref 0.1270
_reflns_number_gt 11802
_reflns_number_total 12511
_reflns_threshold_expression I>2\s(I)
_cod_data_source_file b822721g.txt
_cod_data_source_block sw139
_cod_depositor_comments
;
The following automatic conversions were performed:
'_symmetry_cell_setting' value 'Monoclinic' changed to 'monoclinic'
according to '/home/saulius/struct/CIF-dictionaries/cif_core.dic'
dictionary named 'cif_core.dic' version 2.4.1 from 2010-06-29.

Automatic conversion script
Id: cif_fix_enum 1527 2010-12-29 10:47:43Z saulius 
;
_cod_original_sg_symbol_H-M 'P 21/c'
_cod_database_code 7001003

loop_
_symmetry_equiv_pos_site_id
_symmetry_equiv_pos_as_xyz
1 x,y,z
2 -x,1/2+y,1/2-z
3 -x,-y,-z
4 x,1/2-y,1/2+z

loop_
_atom_site_label
_atom_site_type_symbol
_atom_site_fract_x
_atom_site_fract_y
_atom_site_fract_z
_atom_site_U_iso_or_equiv
_atom_site_adp_type
_atom_site_occupancy
_atom_site_symmetry_multiplicity
_atom_site_calc_flag
_atom_site_refinement_flags
_atom_site_disorder_assembly
_atom_site_disorder_group
Tl1 Tl -0.07175(2) 0.151738(9) 0.378326(6) 0.02277(9) Uani 1 1 d . . .
P1 P -0.06806(15) 0.01441(6) 0.38422(4) 0.0207(3) Uani 1 1 d . . .
P2 P 0.21045(14) 0.21474(6) 0.39719(4) 0.0197(3) Uani 1 1 d . . .
N1 N 0.0740(6) 0.0893(2) 0.32545(14) 0.0297(12) Uani 1 1 d . . .
N2 N -0.2128(5) -0.0134(2) 0.45433(14) 0.0274(11) Uani 1 1 d . . .
N3 N 0.0346(5) 0.1505(2) 0.45192(14) 0.0246(11) Uani 1 1 d . . .
N4 N 0.3125(5) 0.2527(2) 0.32528(15) 0.0318(12) Uani 1 1 d . . .
C1 C -0.2253(6) -0.0269(2) 0.38939(17) 0.0223(12) Uani 1 1 d . . .
C2 C -0.2945(6) -0.0305(2) 0.35632(18) 0.0268(13) Uani 1 1 d . . .
C3 C -0.4412(7) -0.0523(3) 0.3505(2) 0.0330(15) Uani 1 1 d . . .
H3A H -0.4957 -0.0442 0.3729 0.040 Uiso 1 1 calc R . .
H3B H -0.4391 -0.0944 0.3469 0.040 Uiso 1 1 calc R . .
C4 C -0.5129(8) -0.0243(4) 0.3170(2) 0.050(2) Uani 1 1 d . . .
H4A H -0.6052 -0.0421 0.3127 0.060 Uiso 1 1 calc R . .
H4B H -0.5267 0.0171 0.3218 0.060 Uiso 1 1 calc R . .
C5 C -0.4254(8) -0.0320(4) 0.2831(2) 0.053(2) Uani 1 1 d . . .
H5A H -0.4765 -0.0169 0.2612 0.064 Uiso 1 1 calc R . .
H5B H -0.4086 -0.0734 0.2791 0.064 Uiso 1 1 calc R . .
C6 C -0.2862(9) -0.0010(3) 0.2872(2) 0.0487(19) Uani 1 1 d . . .
H6A H -0.2223 -0.0161 0.2683 0.058 Uiso 1 1 calc R . .
H6B H -0.3008 0.0403 0.2820 0.058 Uiso 1 1 calc R . .
C7 C -0.2177(7) -0.0072(3) 0.32505(17) 0.0289(14) Uani 1 1 d . . .
C8 C -0.0900(6) 0.0139(2) 0.33464(16) 0.0253(13) Uani 1 1 d . . .
C9 C 0.0145(6) 0.0416(2) 0.31146(16) 0.0259(13) Uani 1 1 d . . .
C10 C 0.0544(8) 0.0187(3) 0.27767(18) 0.0360(15) Uani 1 1 d . . .
H10 H 0.0125 -0.0156 0.2685 0.043 Uiso 1 1 calc R . .
C11 C 0.1551(8) 0.0462(3) 0.25759(19) 0.0423(17) Uani 1 1 d . . .
H11 H 0.1833 0.0314 0.2344 0.051 Uiso 1 1 calc R . .
C12 C 0.2145(8) 0.0959(3) 0.2720(2) 0.0400(16) Uani 1 1 d . . .
H12 H 0.2839 0.1157 0.2587 0.048 Uiso 1 1 calc R . .
C13 C 0.1720(7) 0.1159(3) 0.30545(19) 0.0344(15) Uani 1 1 d . . .
H13 H 0.2132 0.1500 0.3150 0.041 Uiso 1 1 calc R . .
C14 C -0.2650(6) -0.0453(2) 0.42634(17) 0.0232(12) Uani 1 1 d . . .
C15 C -0.3458(6) -0.0936(3) 0.43284(19) 0.0284(13) Uani 1 1 d . . .
H15 H -0.3779 -0.1167 0.4128 0.034 Uiso 1 1 calc R . .
C16 C -0.3791(6) -0.1078(3) 0.4688(2) 0.0340(15) Uani 1 1 d . . .
H16 H -0.4354 -0.1404 0.4736 0.041 Uiso 1 1 calc R . .
C17 C -0.3297(7) -0.0744(3) 0.49754(19) 0.0351(15) Uani 1 1 d . . .
H17 H -0.3525 -0.0826 0.5224 0.042 Uiso 1 1 calc R . .
C18 C -0.2453(7) -0.0281(3) 0.48881(19) 0.0335(15) Uani 1 1 d . . .
H18 H -0.2086 -0.0055 0.5086 0.040 Uiso 1 1 calc R . .
C19 C 0.0738(6) -0.0354(2) 0.39432(16) 0.0221(12) Uani 1 1 d . . .
C20 C 0.0683(6) -0.0924(3) 0.38260(17) 0.0274(13) Uani 1 1 d . . .
H20 H -0.0091 -0.1058 0.3684 0.033 Uiso 1 1 calc R . .
C21 C 0.1762(7) -0.1294(3) 0.3918(2) 0.0360(16) Uani 1 1 d . . .
H21 H 0.1724 -0.1683 0.3838 0.043 Uiso 1 1 calc R . .
C22 C 0.2891(7) -0.1103(3) 0.4123(2) 0.0395(17) Uani 1 1 d . . .
H22 H 0.3622 -0.1360 0.4187 0.047 Uiso 1 1 calc R . .
C23 C 0.2960(6) -0.0534(3) 0.4237(2) 0.0353(15) Uani 1 1 d . . .
H23 H 0.3740 -0.0402 0.4378 0.042 Uiso 1 1 calc R . .
C24 C 0.1887(6) -0.0160(3) 0.41458(17) 0.0263(13) Uani 1 1 d . . .
H24 H 0.1937 0.0230 0.4222 0.032 Uiso 1 1 calc R . .
C25 C 0.2669(6) 0.2865(2) 0.38554(17) 0.0229(12) Uani 1 1 d . . .
C26 C 0.2213(6) 0.3246(2) 0.41146(17) 0.0253(13) Uani 1 1 d . . .
C27 C 0.2263(8) 0.3893(3) 0.4076(2) 0.0428(18) Uani 1 1 d . . .
H27A H 0.1702 0.4008 0.3856 0.051 Uiso 1 1 calc R . .
H27B H 0.3235 0.4012 0.4034 0.051 Uiso 1 1 calc R . .
C28 C 0.1726(11) 0.4208(3) 0.4413(3) 0.066(3) Uani 1 1 d . . .
H28A H 0.2507 0.4255 0.4592 0.079 Uiso 1 1 calc R . .
H28B H 0.1429 0.4597 0.4334 0.079 Uiso 1 1 calc R . .
C29 C 0.0603(11) 0.3945(3) 0.4599(3) 0.060(2) Uani 1 1 d . . .
H29A H -0.0218 0.3934 0.4430 0.072 Uiso 1 1 calc R . .
H29B H 0.0360 0.4185 0.4815 0.072 Uiso 1 1 calc R . .
C30 C 0.0920(7) 0.3340(3) 0.47323(18) 0.0302(14) Uani 1 1 d . . .
H30A H 0.1572 0.3357 0.4947 0.036 Uiso 1 1 calc R . .
H30B H 0.0051 0.3157 0.4815 0.036 Uiso 1 1 calc R . .
C31 C 0.1551(6) 0.2978(2) 0.44318(17) 0.0234(12) Uani 1 1 d . . .
C32 C 0.1497(6) 0.2395(2) 0.44126(15) 0.0211(12) Uani 1 1 d . . .
C33 C 0.0891(6) 0.1986(2) 0.46740(16) 0.0213(12) Uani 1 1 d . . .
C34 C 0.0910(6) 0.2072(3) 0.50541(17) 0.0264(13) Uani 1 1 d . . .
H34 H 0.1333 0.2406 0.5157 0.032 Uiso 1 1 calc R . .
C35 C 0.0309(7) 0.1669(3) 0.52814(18) 0.0336(15) Uani 1 1 d . . .
H35 H 0.0303 0.1726 0.5542 0.040 Uiso 1 1 calc R . .
C36 C -0.0284(6) 0.1182(3) 0.51252(18) 0.0321(14) Uani 1 1 d . . .
H36 H -0.0714 0.0900 0.5275 0.039 Uiso 1 1 calc R . .
C37 C -0.0232(6) 0.1117(3) 0.47457(17) 0.0272(13) Uani 1 1 d . . .
H37 H -0.0624 0.0780 0.4639 0.033 Uiso 1 1 calc R . .
C38 C 0.3306(6) 0.2957(3) 0.34972(18) 0.0268(13) Uani 1 1 d . . .
C39 C 0.4108(8) 0.3439(3) 0.3409(2) 0.0423(18) Uani 1 1 d . . .
H39 H 0.4261 0.3733 0.3587 0.051 Uiso 1 1 calc R . .
C40 C 0.4673(9) 0.3483(3) 0.3063(3) 0.056(2) Uani 1 1 d . . .
H40 H 0.5210 0.3809 0.2999 0.067 Uiso 1 1 calc R . .
C41 C 0.4452(9) 0.3051(4) 0.2811(2) 0.055(2) Uani 1 1 d . . .
H41 H 0.4818 0.3074 0.2569 0.066 Uiso 1 1 calc R . .
C42 C 0.3692(8) 0.2586(4) 0.2918(2) 0.0442(18) Uani 1 1 d . . .
H42 H 0.3555 0.2285 0.2744 0.053 Uiso 1 1 calc R . .
C43 C 0.3688(6) 0.1743(2) 0.40921(16) 0.0219(12) Uani 1 1 d . . .
C44 C 0.4658(6) 0.1951(3) 0.43441(19) 0.0310(14) Uani 1 1 d . . .
H44 H 0.4517 0.2314 0.4457 0.037 Uiso 1 1 calc R . .
C45 C 0.5836(7) 0.1635(3) 0.4435(2) 0.0356(15) Uani 1 1 d . . .
H45 H 0.6499 0.1785 0.4607 0.043 Uiso 1 1 calc R . .
C46 C 0.6052(7) 0.1103(3) 0.42758(19) 0.0333(15) Uani 1 1 d . . .
H46 H 0.6857 0.0885 0.4338 0.040 Uiso 1 1 calc R . .
C47 C 0.5078(7) 0.0895(3) 0.4026(2) 0.0370(16) Uani 1 1 d . . .
H47 H 0.5218 0.0530 0.3916 0.044 Uiso 1 1 calc R . .
C48 C 0.3900(7) 0.1208(3) 0.39313(18) 0.0295(14) Uani 1 1 d . . .
H48 H 0.3241 0.1058 0.3758 0.035 Uiso 1 1 calc R . .
C49 C -0.2687(11) 0.3034(4) 0.4004(3) 0.074(3) Uani 1 1 d U . .
H49A H -0.2219 0.3407 0.4022 0.110 Uiso 1 1 calc R . .
H49B H -0.2381 0.2790 0.4211 0.110 Uiso 1 1 calc R . .
H49C H -0.3695 0.3091 0.4015 0.110 Uiso 1 1 calc R . .
C50 C -0.2332(8) 0.2752(3) 0.3646(3) 0.0527(19) Uani 1 1 d U . .
C51 C -0.1074(9) 0.2851(4) 0.3488(3) 0.069(2) Uani 1 1 d U . .
H51 H -0.0439 0.3110 0.3603 0.083 Uiso 1 1 calc R . .
C52 C -0.0722(10) 0.2589(5) 0.3173(3) 0.081(3) Uani 1 1 d U . .
H52 H 0.0158 0.2672 0.3071 0.097 Uiso 1 1 calc R . .
C53 C -0.1594(11) 0.2199(6) 0.2989(3) 0.081(3) Uani 1 1 d U . .
H53 H -0.1321 0.2015 0.2767 0.098 Uiso 1 1 calc R . .
C54 C -0.2877(9) 0.2093(4) 0.3144(3) 0.064(2) Uani 1 1 d U . .
H54 H -0.3512 0.1835 0.3027 0.077 Uiso 1 1 calc R . .
C55 C -0.3235(7) 0.2367(3) 0.3475(2) 0.0482(18) Uani 1 1 d U . .
H55 H -0.4107 0.2288 0.3583 0.058 Uiso 1 1 calc R . .
C56 C -0.2639(13) 0.3443(6) 0.2174(4) 0.060(4) Uani 0.666(18) 1 d PU A 1
H56A H -0.2529 0.3551 0.1914 0.090 Uiso 0.666(18) 1 calc PR A 1
H56B H -0.3440 0.3645 0.2275 0.090 Uiso 0.666(18) 1 calc PR A 1
H56C H -0.2788 0.3028 0.2191 0.090 Uiso 0.666(18) 1 calc PR A 1
C57 C -0.131(4) 0.361(3) 0.2397(13) 0.039(5) Uani 0.666(18) 1 d PU A 1
C58 C -0.1423(18) 0.3920(7) 0.2716(6) 0.043(4) Uani 0.666(18) 1 d PU A 1
H58 H -0.2309 0.4047 0.2795 0.052 Uiso 0.666(18) 1 calc PR A 1
C59 C -0.025(2) 0.4050(14) 0.2923(11) 0.045(6) Uani 0.666(18) 1 d PU A 1
H59 H -0.0332 0.4235 0.3156 0.054 Uiso 0.666(18) 1 calc PR A 1
C60 C 0.103(4) 0.3916(13) 0.2795(9) 0.041(6) Uani 0.666(18) 1 d P A 1
H60 H 0.1849 0.4019 0.2931 0.049 Uiso 0.666(18) 1 calc PR A 1
C61 C 0.1116(19) 0.3616(7) 0.2452(5) 0.047(4) Uani 0.666(18) 1 d PU A 1
H61 H 0.2005 0.3522 0.2359 0.056 Uiso 0.666(18) 1 calc PR A 1
C62 C -0.004(2) 0.3460(8) 0.2254(6) 0.046(4) Uani 0.666(18) 1 d PU A 1
H62 H 0.0023 0.3258 0.2026 0.055 Uiso 0.666(18) 1 calc PR A 1
C56B C -0.144(4) 0.3185(12) 0.2024(8) 0.071(10) Uani 0.334(18) 1 d P A 2
H56D H -0.0728 0.3189 0.1834 0.107 Uiso 0.334(18) 1 calc PR A 2
H56E H -0.2314 0.3335 0.1920 0.107 Uiso 0.334(18) 1 calc PR A 2
H56F H -0.1580 0.2791 0.2110 0.107 Uiso 0.334(18) 1 calc PR A 2
C57B C -0.099(4) 0.354(5) 0.233(2) 0.05(2) Uani 0.334(18) 1 d PD A 2
C58B C -0.192(4) 0.3808(15) 0.2568(10) 0.040(8) Uani 0.334(18) 1 d PD A 2
H58B H -0.2882 0.3772 0.2515 0.048 Uiso 0.334(18) 1 calc PR A 2
C59B C -0.151(2) 0.4123(13) 0.2877(8) 0.037(6) Uani 0.334(18) 1 d PD A 2
H59B H -0.2195 0.4295 0.3027 0.045 Uiso 0.334(18) 1 calc PR A 2
C60B C -0.011(4) 0.419(3) 0.297(2) 0.042(13) Uani 0.334(18) 1 d PD A 2
H60B H 0.0201 0.4437 0.3163 0.051 Uiso 0.334(18) 1 calc PR A 2
C61B C 0.079(8) 0.387(3) 0.2755(17) 0.06(3) Uani 0.334(18) 1 d PD A 2
H61B H 0.1747 0.3875 0.2825 0.077 Uiso 0.334(18) 1 calc PR A 2
C62B C 0.039(4) 0.3551(13) 0.2447(11) 0.046(9) Uani 0.334(18) 1 d PD A 2
H62B H 0.1068 0.3340 0.2316 0.056 Uiso 0.334(18) 1 calc PR A 2
Al1 Al 0.48153(17) 0.37094(7) 0.61410(5) 0.0257(4) Uani 1 1 d . B .
O1 O 0.5948(5) 0.3871(2) 0.65006(15) 0.0454(13) Uani 1 1 d D . .
O2 O 0.3673(5) 0.4275(2) 0.61067(16) 0.0458(13) Uani 1 1 d D . .
O3 O 0.3921(5) 0.30959(18) 0.62438(14) 0.0383(11) Uani 1 1 d D . .
O4 O 0.5701(7) 0.3614(3) 0.57459(19) 0.0760(18) Uani 1 1 d DU . .
C63 C 0.7024(14) 0.3801(5) 0.6746(4) 0.034(3) Uani 0.512(5) 1 d PDU B 1
C67 C 0.6609(15) 0.3690(5) 0.7155(4) 0.034(3) Uani 0.512(5) 1 d PDU B 1
C68 C 0.7936(13) 0.4342(5) 0.6744(3) 0.048(4) Uani 0.512(5) 1 d PDU B 1
C69 C 0.7907(12) 0.3284(5) 0.6627(4) 0.048(4) Uani 0.512(5) 1 d PD B 1
F1 F 0.5598(14) 0.4062(4) 0.7252(3) 0.077(4) Uani 0.512(5) 1 d PDU B 1
F2 F 0.7689(12) 0.3755(4) 0.7406(3) 0.068(3) Uani 0.512(5) 1 d PDU B 1
F3 F 0.6077(10) 0.3161(3) 0.7187(3) 0.0593(16) Uani 0.512(5) 1 d PDU B 1
F4 F 0.7379(12) 0.4768(4) 0.6936(3) 0.069(3) Uani 0.512(5) 1 d PDU B 1
F6 F 0.9257(12) 0.4242(5) 0.6884(4) 0.086(4) Uani 0.512(5) 1 d PDU B 1
F7 F 0.8788(9) 0.3078(5) 0.6889(3) 0.063(3) Uani 0.512(5) 1 d PDU B 1
F5 F 0.8140(15) 0.4548(7) 0.6399(3) 0.048(4) Uani 0.512(5) 1 d PD B 1
F8 F 0.8648(8) 0.3404(4) 0.6330(2) 0.059(3) Uani 0.512(5) 1 d PDU B 1
F9 F 0.7079(8) 0.2842(3) 0.6535(2) 0.048(2) Uani 0.512(5) 1 d PDU B 1
C63B C 0.6744(14) 0.4221(6) 0.6657(4) 0.042(4) Uani 0.488(5) 1 d PDU B 2
C67B C 0.5906(15) 0.4748(6) 0.6789(4) 0.058(5) Uani 0.488(5) 1 d PDU B 2
C68B C 0.7870(19) 0.4452(8) 0.6403(5) 0.051(10) Uani 0.488(5) 1 d PDU B 2
C69B C 0.7438(15) 0.3930(6) 0.6987(4) 0.066(5) Uani 0.488(5) 1 d PDU B 2
F1B F 0.6591(10) 0.5047(3) 0.7049(2) 0.0456(16) Uani 0.488(5) 1 d PDU B 2
F2B F 0.4635(11) 0.4580(5) 0.6930(3) 0.072(2) Uani 0.488(5) 1 d PDU B 2
F3B F 0.5453(9) 0.5138(3) 0.6508(2) 0.0456(16) Uani 0.488(5) 1 d PDU B 2
F4B F 0.8489(12) 0.4941(6) 0.6522(3) 0.083(4) Uani 0.488(5) 1 d PDU B 2
F5B F 0.7312(11) 0.4598(5) 0.6062(3) 0.075(3) Uani 0.488(5) 1 d PDU B 2
F6B F 0.8861(11) 0.4062(6) 0.6337(4) 0.097(5) Uani 0.488(5) 1 d PDU B 2
F7B F 0.8559(10) 0.4260(5) 0.7114(3) 0.071(3) Uani 0.488(5) 1 d PDU B 2
F8B F 0.7978(12) 0.3405(4) 0.6882(4) 0.071(3) Uani 0.488(5) 1 d PDU B 2
F9B F 0.6562(13) 0.3855(5) 0.7282(3) 0.055(3) Uani 0.488(5) 1 d PDU B 2
C64 C 0.2732(15) 0.4631(6) 0.5929(4) 0.0303(13) Uani 0.463(6) 1 d PDU B 1
C70 C 0.1564(12) 0.4245(5) 0.5753(3) 0.037(2) Uani 0.463(6) 1 d PDU B 1
C71 C 0.3295(12) 0.4985(5) 0.5594(3) 0.037(2) Uani 0.463(6) 1 d PDU B 1
C72 C 0.1984(12) 0.5014(5) 0.6190(3) 0.037(2) Uani 0.463(6) 1 d PDU B 1
F10 F 0.0753(10) 0.4510(5) 0.5505(3) 0.071(3) Uani 0.463(6) 1 d PDU B 1
F11 F 0.0736(11) 0.4047(5) 0.6027(3) 0.072(2) Uani 0.463(6) 1 d PDU B 1
F12 F 0.2122(10) 0.3780(4) 0.5597(3) 0.055(3) Uani 0.463(6) 1 d PDU B 1
F13 F 0.2606(16) 0.5450(5) 0.5502(4) 0.093(5) Uani 0.463(6) 1 d PDU B 1
F14 F 0.3583(10) 0.4645(5) 0.5306(3) 0.054(3) Uani 0.463(6) 1 d PDU B 1
F15 F 0.4644(11) 0.5171(5) 0.5715(3) 0.062(3) Uani 0.463(6) 1 d PDU B 1
F16 F 0.1661(16) 0.4801(8) 0.6521(5) 0.0593(16) Uani 0.463(6) 1 d PDU B 1
F17 F 0.0898(12) 0.5286(4) 0.6076(3) 0.0593(16) Uani 0.463(6) 1 d PDU B 1
F18 F 0.2865(12) 0.5498(4) 0.6298(3) 0.0593(16) Uani 0.463(6) 1 d PDU B 1
C64B C 0.3325(15) 0.4760(6) 0.6024(5) 0.071(6) Uani 0.537(6) 1 d PDU B 2
C70B C 0.2103(17) 0.4732(7) 0.5714(5) 0.090(3) Uani 0.537(6) 1 d PDU B 2
C71B C 0.4249(18) 0.5126(7) 0.5812(5) 0.090(3) Uani 0.537(6) 1 d PDU B 2
C72B C 0.2710(17) 0.5065(7) 0.6311(4) 0.090(3) Uani 0.537(6) 1 d PDU B 2
F10B F 0.222(2) 0.4381(9) 0.5399(5) 0.185(8) Uani 0.537(6) 1 d PDU B 2
F11B F 0.1017(10) 0.4539(5) 0.5897(4) 0.087(4) Uani 0.537(6) 1 d PDU B 2
F12B F 0.183(2) 0.5276(7) 0.5565(6) 0.161(8) Uani 0.537(6) 1 d PDU B 2
F13B F 0.5538(12) 0.4957(5) 0.5851(5) 0.116(5) Uani 0.537(6) 1 d PDU B 2
F14B F 0.4128(10) 0.5676(3) 0.5828(3) 0.062(3) Uani 0.537(6) 1 d PDU B 2
F15B F 0.397(3) 0.4980(7) 0.5447(5) 0.192(8) Uani 0.537(6) 1 d PDU B 2
F16B F 0.191(2) 0.4701(7) 0.6525(5) 0.124(8) Uani 0.537(6) 1 d PDU B 2
F17B F 0.1740(19) 0.5477(7) 0.6180(6) 0.175(9) Uani 0.537(6) 1 d PDU B 2
F18B F 0.3721(16) 0.5316(9) 0.6533(4) 0.163(7) Uani 0.537(6) 1 d PDU B 2
C65 C 0.2904(13) 0.2787(5) 0.6409(4) 0.0405(17) Uani 0.629(7) 1 d PDU B 1
C73 C 0.2252(14) 0.3139(6) 0.6728(4) 0.064(4) Uani 0.629(7) 1 d PDU B 1
C74 C 0.3515(13) 0.2224(4) 0.6558(3) 0.057(4) Uani 0.629(7) 1 d PDU B 1
C75 C 0.1784(11) 0.2671(4) 0.6097(3) 0.0405(17) Uani 0.629(7) 1 d PDU B 1
F19 F 0.1338(10) 0.3510(4) 0.6588(3) 0.073(3) Uani 0.629(7) 1 d PDU B 1
F20 F 0.3242(12) 0.3450(5) 0.6914(3) 0.082(3) Uani 0.629(7) 1 d PDU B 1
F21 F 0.1614(16) 0.2811(6) 0.6959(4) 0.129(7) Uani 0.629(7) 1 d PDU B 1
F22 F 0.2516(12) 0.1829(4) 0.6612(4) 0.084(4) Uani 0.629(7) 1 d PDU B 1
F23 F 0.4161(14) 0.2323(6) 0.6888(3) 0.109(5) Uani 0.629(7) 1 d PDU B 1
F24 F 0.4494(14) 0.2003(5) 0.6339(4) 0.056(3) Uani 0.629(7) 1 d PDU B 1
F25 F 0.0794(16) 0.2522(7) 0.6312(4) 0.135(6) Uani 0.629(7) 1 d PDU B 1
F26 F 0.2360(11) 0.2237(4) 0.5906(3) 0.062(3) Uani 0.629(7) 1 d PDU B 1
F27 F 0.1568(11) 0.3114(4) 0.5893(3) 0.100(4) Uani 0.629(7) 1 d PDU B 1
C65B C 0.3392(19) 0.2757(9) 0.6468(6) 0.0405(17) Uani 0.371(7) 1 d PDU B 2
C73B C 0.2837(17) 0.3047(7) 0.6813(5) 0.0405(17) Uani 0.371(7) 1 d PDU B 2
C74B C 0.4604(16) 0.2342(6) 0.6583(4) 0.0405(17) Uani 0.371(7) 1 d PDU B 2
C75B C 0.2211(19) 0.2406(8) 0.6277(6) 0.090(3) Uani 0.371(7) 1 d PDU B 2
F19B F 0.2109(17) 0.3516(5) 0.6717(4) 0.051(4) Uani 0.371(7) 1 d PDU B 2
F20B F 0.3951(15) 0.3220(6) 0.7031(4) 0.058(4) Uani 0.371(7) 1 d PDU B 2
F21B F 0.2055(18) 0.2716(8) 0.7028(5) 0.053(5) Uani 0.371(7) 1 d PDU B 2
F22B F 0.5827(12) 0.2625(5) 0.6653(4) 0.061(4) Uani 0.371(7) 1 d PDU B 2
F23B F 0.499(3) 0.1962(11) 0.6323(7) 0.086(9) Uani 0.371(7) 1 d PDU B 2
F24B F 0.4384(17) 0.2032(6) 0.6884(4) 0.059(4) Uani 0.371(7) 1 d PDU B 2
F25B F 0.200(2) 0.1900(8) 0.6461(5) 0.083(7) Uani 0.371(7) 1 d PDU B 2
F26B F 0.270(3) 0.2174(14) 0.5947(7) 0.135(6) Uani 0.371(7) 1 d PDU B 2
F27B F 0.081(2) 0.2481(10) 0.6137(7) 0.097(7) Uani 0.371(7) 1 d PDU B 2
C66 C 0.618(2) 0.3362(9) 0.5457(7) 0.0303(13) Uani 0.537(7) 1 d PDU B 1
C76 C 0.4971(14) 0.3503(6) 0.5194(4) 0.079(6) Uani 0.537(7) 1 d PDU B 1
C77 C 0.6428(16) 0.2721(6) 0.5476(4) 0.078(6) Uani 0.537(7) 1 d PDU B 1
C78 C 0.7495(14) 0.3670(6) 0.5326(4) 0.060(4) Uani 0.537(7) 1 d PDU B 1
F28 F 0.5032(12) 0.4065(5) 0.5090(3) 0.082(4) Uani 0.537(7) 1 d PDU B 1
F29 F 0.3740(11) 0.3455(7) 0.5372(4) 0.106(5) Uani 0.537(7) 1 d PDU B 1
F30 F 0.4943(15) 0.3194(5) 0.4891(3) 0.110(5) Uani 0.537(7) 1 d PDU B 1
F31 F 0.7093(16) 0.2519(5) 0.5175(3) 0.111(6) Uani 0.537(7) 1 d PD B 1
F32 F 0.515(2) 0.2462(9) 0.5463(5) 0.198(15) Uani 0.537(7) 1 d PD B 1
F33 F 0.7079(16) 0.2547(4) 0.5772(3) 0.109(5) Uani 0.537(7) 1 d PDU B 1
F34 F 0.7585(17) 0.3613(8) 0.4951(4) 0.086(5) Uani 0.537(7) 1 d PDU B 1
F35 F 0.8595(18) 0.3404(7) 0.5487(4) 0.085(5) Uani 0.537(7) 1 d PDU B 1
F36 F 0.7487(13) 0.4210(4) 0.5416(4) 0.098(4) Uani 0.537(7) 1 d PDU B 1
C66B C 0.617(2) 0.3339(10) 0.5453(8) 0.0303(13) Uani 0.463(7) 1 d PDU B 2
C76B C 0.6352(15) 0.3681(7) 0.5094(4) 0.068(6) Uani 0.463(7) 1 d PDU B 2
C77B C 0.5336(15) 0.2801(6) 0.5360(4) 0.058(5) Uani 0.463(7) 1 d PDU B 2
C78B C 0.7610(15) 0.3153(6) 0.5598(4) 0.059(5) Uani 0.463(7) 1 d PDU B 2
F28B F 0.728(2) 0.3426(9) 0.4875(6) 0.107(9) Uani 0.463(7) 1 d PDU B 2
F29B F 0.6752(14) 0.4215(5) 0.5169(4) 0.076(4) Uani 0.463(7) 1 d PDU B 2
F30B F 0.5125(12) 0.3710(7) 0.4897(3) 0.084(5) Uani 0.463(7) 1 d PDU B 2
F31B F 0.5746(14) 0.2529(6) 0.5049(3) 0.083(4) Uani 0.463(7) 1 d PDU B 2
F32B F 0.3991(9) 0.2925(5) 0.5304(3) 0.060(3) Uani 0.463(7) 1 d PDU B 2
F33B F 0.5395(15) 0.2401(5) 0.5626(3) 0.055(3) Uani 0.463(7) 1 d PDU B 2
F34B F 0.8155(12) 0.2716(5) 0.5419(3) 0.075(4) Uani 0.463(7) 1 d PDU B 2
F35B F 0.7532(11) 0.2992(5) 0.5956(3) 0.063(3) Uani 0.463(7) 1 d PDU B 2
F36B F 0.8519(19) 0.3598(6) 0.5595(5) 0.077(6) Uani 0.463(7) 1 d PDU B 2

loop_
_atom_site_aniso_label
_atom_site_aniso_U_11
_atom_site_aniso_U_22
_atom_site_aniso_U_33
_atom_site_aniso_U_23
_atom_site_aniso_U_13
_atom_site_aniso_U_12
Tl1 0.02401(14) 0.01941(14) 0.02491(14) 0.00132(9) 0.00064(9) 0.00035(9)
P1 0.0258(7) 0.0165(7) 0.0199(7) 0.0008(5) 0.0023(6) -0.0011(6)
P2 0.0193(7) 0.0176(7) 0.0223(7) 0.0016(5) 0.0046(5) -0.0012(5)
N1 0.039(3) 0.026(3) 0.024(3) 0.002(2) 0.006(2) 0.000(2)
N2 0.033(3) 0.023(3) 0.026(3) 0.000(2) 0.005(2) -0.004(2)
N3 0.022(2) 0.025(3) 0.027(3) 0.004(2) 0.003(2) -0.001(2)
N4 0.031(3) 0.037(3) 0.028(3) 0.004(2) 0.008(2) 0.003(2)
C1 0.025(3) 0.013(3) 0.029(3) -0.001(2) 0.001(2) 0.003(2)
C2 0.030(3) 0.016(3) 0.034(4) 0.000(2) -0.005(3) 0.000(2)
C3 0.030(3) 0.025(3) 0.044(4) -0.003(3) -0.006(3) 0.002(3)
C4 0.043(4) 0.050(5) 0.057(5) -0.002(4) -0.021(4) 0.003(4)
C5 0.053(5) 0.056(5) 0.049(5) 0.000(4) -0.025(4) -0.008(4)
C6 0.066(5) 0.045(4) 0.034(4) 0.005(3) -0.017(4) -0.010(4)
C7 0.042(4) 0.020(3) 0.025(3) 0.001(2) -0.006(3) 0.003(3)
C8 0.037(3) 0.018(3) 0.021(3) 0.000(2) 0.000(2) 0.002(2)
C9 0.038(3) 0.019(3) 0.021(3) 0.002(2) 0.001(2) 0.002(3)
C10 0.055(4) 0.030(3) 0.023(3) -0.006(3) 0.004(3) 0.003(3)
C11 0.059(5) 0.045(4) 0.023(3) -0.003(3) 0.013(3) 0.009(4)
C12 0.047(4) 0.039(4) 0.035(4) 0.009(3) 0.014(3) 0.000(3)
C13 0.038(4) 0.032(3) 0.033(4) 0.005(3) 0.011(3) -0.004(3)
C14 0.019(3) 0.021(3) 0.029(3) 0.001(2) 0.003(2) 0.005(2)
C15 0.023(3) 0.022(3) 0.041(4) 0.000(3) -0.001(3) 0.000(2)
C16 0.026(3) 0.028(3) 0.048(4) 0.010(3) 0.006(3) -0.005(3)
C17 0.038(4) 0.033(4) 0.035(4) 0.009(3) 0.011(3) -0.001(3)
C18 0.042(4) 0.028(3) 0.031(4) 0.000(3) 0.005(3) -0.005(3)
C19 0.023(3) 0.023(3) 0.021(3) 0.005(2) 0.008(2) -0.001(2)
C20 0.027(3) 0.023(3) 0.032(3) 0.000(3) 0.006(3) -0.003(2)
C21 0.037(4) 0.021(3) 0.050(4) 0.001(3) 0.012(3) 0.001(3)
C22 0.023(3) 0.032(4) 0.063(5) 0.010(3) 0.006(3) 0.002(3)
C23 0.016(3) 0.043(4) 0.047(4) 0.004(3) 0.002(3) -0.002(3)
C24 0.026(3) 0.026(3) 0.027(3) 0.002(2) 0.008(2) -0.003(2)
C25 0.018(3) 0.021(3) 0.030(3) 0.003(2) 0.004(2) -0.001(2)
C26 0.024(3) 0.018(3) 0.033(3) 0.002(2) 0.002(2) -0.002(2)
C27 0.055(5) 0.021(3) 0.053(5) 0.004(3) 0.013(4) -0.002(3)
C28 0.101(7) 0.018(4) 0.081(7) 0.001(4) 0.032(6) 0.009(4)
C29 0.091(7) 0.026(4) 0.062(6) 0.001(4) 0.022(5) 0.022(4)
C30 0.036(3) 0.025(3) 0.030(3) -0.002(3) 0.005(3) 0.008(3)
C31 0.021(3) 0.022(3) 0.027(3) 0.002(2) -0.001(2) 0.003(2)
C32 0.020(3) 0.024(3) 0.020(3) 0.000(2) 0.002(2) 0.002(2)
C33 0.016(3) 0.021(3) 0.027(3) 0.004(2) 0.002(2) 0.002(2)
C34 0.027(3) 0.029(3) 0.024(3) 0.000(2) 0.001(2) -0.002(3)
C35 0.032(3) 0.046(4) 0.023(3) 0.004(3) 0.005(3) -0.004(3)
C36 0.026(3) 0.040(4) 0.030(3) 0.013(3) 0.003(3) -0.009(3)
C37 0.022(3) 0.028(3) 0.032(3) 0.004(3) 0.001(2) -0.006(2)
C38 0.022(3) 0.026(3) 0.033(3) 0.011(3) 0.006(2) 0.002(2)
C39 0.044(4) 0.028(4) 0.056(5) 0.008(3) 0.022(4) -0.003(3)
C40 0.053(5) 0.045(5) 0.071(6) 0.027(4) 0.037(4) 0.005(4)
C41 0.057(5) 0.063(5) 0.046(5) 0.027(4) 0.028(4) 0.017(4)
C42 0.046(4) 0.058(5) 0.029(4) 0.006(3) 0.013(3) 0.007(4)
C43 0.020(3) 0.018(3) 0.028(3) 0.004(2) 0.009(2) 0.001(2)
C44 0.027(3) 0.027(3) 0.038(4) -0.005(3) 0.002(3) 0.002(3)
C45 0.025(3) 0.033(4) 0.048(4) -0.002(3) 0.000(3) 0.000(3)
C46 0.025(3) 0.031(3) 0.044(4) 0.008(3) 0.007(3) 0.004(3)
C47 0.040(4) 0.022(3) 0.049(4) -0.003(3) 0.008(3) 0.007(3)
C48 0.030(3) 0.022(3) 0.036(4) 0.000(3) 0.003(3) -0.002(3)
C49 0.070(6) 0.039(5) 0.111(8) -0.014(5) -0.014(5) 0.008(4)
C50 0.041(4) 0.034(4) 0.083(6) 0.014(4) -0.013(4) 0.005(3)
C51 0.048(5) 0.045(5) 0.113(7) 0.050(5) -0.002(5) 0.000(4)
C52 0.052(5) 0.099(8) 0.092(7) 0.074(6) 0.011(5) 0.016(4)
C53 0.079(6) 0.119(9) 0.047(5) 0.041(5) 0.008(4) 0.044(6)
C54 0.053(5) 0.082(6) 0.057(5) 0.005(4) -0.017(4) 0.024(4)
C55 0.027(3) 0.048(4) 0.069(5) 0.004(4) -0.005(3) 0.008(3)
C56 0.043(6) 0.080(10) 0.057(9) 0.008(7) 0.005(5) 0.002(6)
C57 0.037(7) 0.041(17) 0.038(19) 0.008(11) 0.019(8) -0.001(7)
C58 0.050(10) 0.025(9) 0.054(12) 0.004(8) 0.025(7) 0.000(7)
C59 0.077(13) 0.016(16) 0.043(10) 0.001(9) 0.019(7) -0.009(8)
C60 0.034(8) 0.028(9) 0.060(17) 0.010(8) 0.000(9) -0.001(7)
C61 0.037(8) 0.040(7) 0.064(10) 0.007(6) 0.015(8) 0.000(7)
C62 0.040(8) 0.038(8) 0.060(11) 0.001(7) 0.018(8) 0.007(7)
C56B 0.10(2) 0.049(16) 0.06(2) -0.015(14) 0.010(16) -0.020(16)
C57B 0.09(6) 0.03(3) 0.02(3) -0.002(16) 0.01(4) -0.02(5)
C58B 0.039(17) 0.038(17) 0.044(19) -0.001(14) 0.017(15) -0.013(14)
C59B 0.027(14) 0.040(17) 0.045(17) 0.000(12) 0.001(11) -0.003(11)
C60B 0.07(2) 0.01(3) 0.04(3) 0.009(16) -0.006(15) -0.013(14)
C61B 0.09(6) 0.07(4) 0.03(2) 0.009(19) -0.02(3) -0.03(3)
C62B 0.04(2) 0.028(14) 0.07(2) 0.010(16) 0.03(2) -0.004(16)
Al1 0.0212(8) 0.0188(8) 0.0374(10) -0.0046(7) 0.0079(7) -0.0021(7)
O1 0.029(2) 0.037(3) 0.069(4) -0.005(2) -0.011(2) -0.006(2)
O2 0.028(2) 0.035(3) 0.074(4) 0.002(2) -0.005(2) 0.006(2)
O3 0.034(2) 0.028(2) 0.054(3) 0.005(2) 0.006(2) -0.0102(19)
O4 0.083(3) 0.073(3) 0.073(3) -0.012(2) 0.038(2) -0.003(2)
C63 0.052(6) 0.031(6) 0.020(6) -0.011(4) 0.014(5) -0.012(5)
C67 0.052(6) 0.031(6) 0.020(6) -0.011(4) 0.014(5) -0.012(5)
C68 0.058(9) 0.059(9) 0.027(7) 0.006(7) -0.007(6) -0.030(7)
C69 0.028(7) 0.077(12) 0.038(9) 0.003(8) 0.007(7) 0.018(8)
F1 0.100(8) 0.054(6) 0.079(8) -0.007(5) 0.067(7) -0.003(6)
F2 0.097(8) 0.068(6) 0.039(5) -0.008(4) -0.009(5) -0.015(6)
F3 0.083(4) 0.031(3) 0.064(4) 0.004(2) 0.018(3) 0.019(2)
F4 0.122(9) 0.036(5) 0.051(6) -0.019(4) 0.032(6) -0.029(5)
F6 0.076(8) 0.091(8) 0.089(9) 0.014(7) -0.038(7) -0.037(7)
F7 0.045(5) 0.080(7) 0.062(6) 0.007(5) -0.016(4) 0.009(5)
F5 0.040(6) 0.064(8) 0.042(7) 0.008(5) 0.014(5) -0.031(6)
F8 0.037(5) 0.090(7) 0.050(5) 0.006(5) 0.018(4) 0.020(4)
F9 0.048(5) 0.043(5) 0.052(5) -0.023(4) 0.000(4) 0.003(4)
C63B 0.037(8) 0.056(10) 0.032(8) -0.007(7) -0.005(6) -0.011(7)
C67B 0.087(12) 0.042(9) 0.046(9) -0.006(7) 0.002(8) 0.000(8)
C68B 0.040(13) 0.050(13) 0.064(15) 0.014(9) 0.013(9) -0.019(9)
C69B 0.063(11) 0.051(10) 0.083(13) -0.016(10) -0.018(10) 0.008(9)
F1B 0.069(4) 0.022(3) 0.045(3) -0.007(2) -0.011(3) -0.013(3)
F2B 0.074(5) 0.079(5) 0.063(5) -0.026(4) 0.032(4) -0.026(4)
F3B 0.069(4) 0.022(3) 0.045(3) -0.007(2) -0.011(3) -0.013(3)
F4B 0.078(8) 0.090(9) 0.080(8) -0.004(7) -0.004(6) -0.038(7)
F5B 0.083(7) 0.085(7) 0.056(6) 0.012(5) 0.003(5) -0.040(6)
F6B 0.047(6) 0.148(12) 0.097(9) -0.035(8) 0.019(6) -0.013(7)
F7B 0.044(6) 0.094(8) 0.072(8) -0.037(6) -0.032(5) 0.000(5)
F8B 0.083(8) 0.057(6) 0.072(8) -0.001(6) -0.027(7) 0.007(6)
F9B 0.084(8) 0.044(6) 0.036(6) -0.009(5) -0.006(6) -0.019(6)
C64 0.028(3) 0.036(3) 0.027(3) 0.001(3) 0.001(2) 0.007(3)
C70 0.022(4) 0.049(5) 0.039(5) 0.024(4) 0.013(3) 0.025(4)
C71 0.022(4) 0.049(5) 0.039(5) 0.024(4) 0.013(3) 0.025(4)
C72 0.022(4) 0.049(5) 0.039(5) 0.024(4) 0.013(3) 0.025(4)
F10 0.040(5) 0.108(9) 0.064(7) -0.002(6) -0.017(5) 0.021(6)
F11 0.074(5) 0.079(5) 0.063(5) -0.026(4) 0.032(4) -0.026(4)
F12 0.047(5) 0.064(6) 0.054(6) -0.015(5) -0.004(4) 0.001(5)
F13 0.119(12) 0.074(8) 0.088(9) 0.044(7) 0.035(9) 0.038(8)
F14 0.052(6) 0.070(7) 0.040(5) 0.008(5) 0.005(4) 0.002(5)
F15 0.057(7) 0.074(8) 0.054(7) 0.015(6) 0.001(5) -0.032(6)
F16 0.083(4) 0.031(3) 0.064(4) 0.004(2) 0.018(3) 0.019(2)
F17 0.083(4) 0.031(3) 0.064(4) 0.004(2) 0.018(3) 0.019(2)
F18 0.083(4) 0.031(3) 0.064(4) 0.004(2) 0.018(3) 0.019(2)
C64B 0.029(8) 0.027(8) 0.157(16) 0.011(9) 0.007(9) -0.001(6)
C70B 0.104(7) 0.064(5) 0.103(7) 0.007(5) 0.029(6) 0.019(6)
C71B 0.104(7) 0.064(5) 0.103(7) 0.007(5) 0.029(6) 0.019(6)
C72B 0.104(7) 0.064(5) 0.103(7) 0.007(5) 0.029(6) 0.019(6)
F10B 0.193(16) 0.200(14) 0.163(14) -0.063(12) 0.042(12) -0.015(13)
F11B 0.041(5) 0.095(8) 0.125(9) -0.002(7) 0.004(5) -0.008(5)
F12B 0.167(15) 0.133(10) 0.184(16) 0.078(9) 0.001(12) 0.035(11)
F13B 0.088(7) 0.058(6) 0.205(12) 0.038(8) 0.086(7) 0.019(6)
F14B 0.100(7) 0.020(4) 0.068(6) 0.010(4) 0.026(5) 0.006(4)
F15B 0.35(2) 0.076(9) 0.145(12) -0.025(9) -0.031(13) 0.023(13)
F16B 0.244(18) 0.067(11) 0.063(8) 0.017(7) 0.071(10) 0.002(11)
F17B 0.208(17) 0.102(11) 0.220(17) 0.046(11) 0.118(14) 0.086(12)
F18B 0.143(11) 0.285(17) 0.060(8) 0.053(9) -0.031(7) -0.150(12)
C65 0.050(5) 0.027(3) 0.045(4) -0.006(3) -0.002(3) -0.022(3)
C73 0.056(9) 0.057(9) 0.080(11) 0.016(9) 0.020(8) 0.008(8)
C74 0.087(10) 0.035(6) 0.050(8) 0.001(6) 0.027(7) -0.008(7)
C75 0.050(5) 0.027(3) 0.045(4) -0.006(3) -0.002(3) -0.022(3)
F19 0.050(5) 0.060(5) 0.111(9) -0.008(5) 0.033(5) 0.007(5)
F20 0.093(8) 0.103(8) 0.052(6) -0.034(5) 0.015(5) 0.009(6)
F21 0.191(14) 0.081(8) 0.118(12) 0.037(7) 0.122(11) 0.029(9)
F22 0.099(8) 0.033(4) 0.122(10) 0.014(6) 0.055(8) -0.005(5)
F23 0.148(11) 0.115(10) 0.063(7) 0.015(7) 0.007(6) 0.069(9)
F24 0.075(8) 0.031(5) 0.063(6) 0.002(4) 0.010(5) 0.004(5)
F25 0.103(8) 0.165(11) 0.137(10) -0.078(9) 0.019(7) 0.039(7)
F26 0.069(6) 0.042(4) 0.076(6) -0.027(4) -0.010(4) -0.007(4)
F27 0.089(7) 0.091(7) 0.119(9) -0.008(6) -0.056(6) 0.010(5)
C65B 0.050(5) 0.027(3) 0.045(4) -0.006(3) -0.002(3) -0.022(3)
C73B 0.050(5) 0.027(3) 0.045(4) -0.006(3) -0.002(3) -0.022(3)
C74B 0.050(5) 0.027(3) 0.045(4) -0.006(3) -0.002(3) -0.022(3)
C75B 0.104(7) 0.064(5) 0.103(7) 0.007(5) 0.029(6) 0.019(6)
F19B 0.068(10) 0.028(7) 0.059(9) -0.008(6) 0.016(8) 0.012(8)
F20B 0.073(9) 0.050(8) 0.051(8) -0.006(6) 0.016(7) -0.009(7)
F21B 0.071(8) 0.052(8) 0.035(7) 0.007(6) 0.007(6) -0.016(7)
F22B 0.059(8) 0.050(7) 0.074(9) 0.005(6) -0.009(6) 0.009(6)
F23B 0.084(16) 0.081(14) 0.092(14) 0.034(11) -0.006(11) 0.008(11)
F24B 0.075(9) 0.057(9) 0.046(8) 0.013(7) 0.012(6) 0.019(8)
F25B 0.111(13) 0.062(11) 0.076(11) 0.027(8) -0.030(9) -0.063(10)
F26B 0.103(8) 0.165(11) 0.137(10) -0.078(9) 0.019(7) 0.039(7)
F27B 0.077(10) 0.094(10) 0.120(12) 0.003(9) -0.004(8) 0.024(8)
C66 0.028(3) 0.036(3) 0.027(3) 0.001(3) 0.001(2) 0.007(3)
C76 0.065(11) 0.105(14) 0.065(12) 0.023(10) -0.012(9) -0.021(10)
C77 0.127(15) 0.048(9) 0.059(11) -0.007(8) -0.029(11) 0.007(10)
C78 0.056(9) 0.063(10) 0.060(10) 0.000(8) -0.005(8) 0.003(8)
F28 0.110(9) 0.087(7) 0.047(6) 0.016(6) 0.000(6) 0.049(7)
F29 0.052(6) 0.175(14) 0.089(9) 0.006(8) -0.007(6) -0.025(7)
F30 0.184(12) 0.062(7) 0.082(8) -0.009(6) -0.086(8) -0.009(7)
F31 0.198(16) 0.054(6) 0.080(9) -0.033(6) -0.038(9) 0.064(8)
F32 0.33(4) 0.127(16) 0.13(2) 0.020(14) -0.019(19) -0.17(2)
F33 0.210(13) 0.038(5) 0.076(8) 0.009(5) -0.053(8) 0.032(7)
F34 0.075(8) 0.100(10) 0.085(12) 0.032(8) 0.062(8) 0.028(7)
F35 0.046(7) 0.128(13) 0.082(9) -0.013(9) 0.007(6) 0.012(9)
F36 0.104(9) 0.059(7) 0.128(11) -0.002(7) -0.033(8) -0.045(6)
C66B 0.028(3) 0.036(3) 0.027(3) 0.001(3) 0.001(2) 0.007(3)
C76B 0.064(11) 0.098(14) 0.042(10) 0.013(10) 0.027(9) 0.033(10)
C77B 0.070(12) 0.050(10) 0.056(11) -0.017(9) 0.007(9) -0.006(9)
C78B 0.050(10) 0.088(13) 0.039(9) 0.010(9) 0.008(8) 0.002(9)
F28B 0.141(17) 0.130(16) 0.051(9) 0.019(9) 0.049(9) 0.070(13)
F29B 0.093(9) 0.068(7) 0.069(8) 0.026(6) 0.049(7) -0.002(7)
F30B 0.075(8) 0.145(12) 0.032(6) 0.012(7) 0.007(5) 0.059(8)
F31B 0.095(8) 0.089(8) 0.066(7) -0.044(6) 0.000(6) 0.023(7)
F32B 0.033(5) 0.069(7) 0.078(7) -0.033(6) -0.015(4) 0.005(5)
F33B 0.090(8) 0.023(5) 0.051(7) -0.013(5) 0.020(6) 0.004(5)
F34B 0.069(7) 0.089(8) 0.066(7) 0.009(6) 0.015(6) 0.061(6)
F35B 0.064(6) 0.084(8) 0.040(6) 0.000(5) -0.015(5) 0.034(6)
F36B 0.036(7) 0.079(9) 0.117(14) -0.029(9) -0.017(8) 0.001(6)

loop_
_atom_type_symbol
_atom_type_description
_atom_type_scat_dispersion_real
_atom_type_scat_dispersion_imag
_atom_type_scat_source
Tl Tl -4.1627 8.0900 'International Tables Vol C Tables 4.2.6.8 and 6.1.1.4'
P P 0.2955 0.4335 'International Tables Vol C Tables 4.2.6.8 and 6.1.1.4'
O O 0.0492 0.0322 'International Tables Vol C Tables 4.2.6.8 and 6.1.1.4'
N N 0.0311 0.0180 'International Tables Vol C Tables 4.2.6.8 and 6.1.1.4'
F F 0.0727 0.0534 'International Tables Vol C Tables 4.2.6.8 and 6.1.1.4'
Al Al 0.2130 0.2455 'International Tables Vol C Tables 4.2.6.8 and 6.1.1.4'
H H 0.0000 0.0000 'International Tables Vol C Tables 4.2.6.8 and 6.1.1.4'
C C 0.0181 0.0091 'International Tables Vol C Tables 4.2.6.8 and 6.1.1.4'

loop_
_geom_angle_atom_site_label_1
_geom_angle_atom_site_label_2
_geom_angle_atom_site_label_3
_geom_angle
_geom_angle_site_symmetry_1
_geom_angle_site_symmetry_3
_geom_angle_publ_flag
N1 Tl1 N3 117.34(15) . . ?
N1 Tl1 P2 87.09(11) . . ?
N3 Tl1 P2 60.41(10) . . ?
N1 Tl1 P1 61.43(11) . . ?
N3 Tl1 P1 85.67(10) . . ?
P2 Tl1 P1 116.24(4) . . ?
C8 P1 C1 90.9(3) . . ?
C8 P1 C19 105.6(3) . . ?
C1 P1 C19 105.4(3) . . ?
C8 P1 Tl1 86.52(19) . . ?
C1 P1 Tl1 122.01(18) . . ?
C19 P1 Tl1 130.97(19) . . ?
C32 P2 C25 90.8(3) . . ?
C32 P2 C43 103.6(3) . . ?
C25 P2 C43 106.1(3) . . ?
C32 P2 Tl1 92.74(19) . . ?
C25 P2 Tl1 129.90(19) . . ?
C43 P2 Tl1 121.34(19) . . ?
C9 N1 C13 118.3(6) . . ?
C9 N1 Tl1 118.1(4) . . ?
C13 N1 Tl1 119.4(4) . . ?
C18 N2 C14 118.0(5) . . ?
C37 N3 C33 117.8(5) . . ?
C37 N3 Tl1 115.5(4) . . ?
C33 N3 Tl1 120.7(4) . . ?
C42 N4 C38 117.7(6) . . ?
C2 C1 C14 130.7(5) . . ?
C2 C1 P1 109.9(4) . . ?
C14 C1 P1 119.0(4) . . ?
C1 C2 C7 114.1(5) . . ?
C1 C2 C3 125.8(6) . . ?
C7 C2 C3 120.0(6) . . ?
C2 C3 C4 112.0(6) . . ?
C2 C3 H3A 109.2 . . ?
C4 C3 H3A 109.2 . . ?
C2 C3 H3B 109.2 . . ?
C4 C3 H3B 109.2 . . ?
H3A C3 H3B 107.9 . . ?
C5 C4 C3 110.0(6) . . ?
C5 C4 H4A 109.7 . . ?
C3 C4 H4A 109.7 . . ?
C5 C4 H4B 109.7 . . ?
C3 C4 H4B 109.7 . . ?
H4A C4 H4B 108.2 . . ?
C4 C5 C6 111.6(7) . . ?
C4 C5 H5A 109.3 . . ?
C6 C5 H5A 109.3 . . ?
C4 C5 H5B 109.3 . . ?
C6 C5 H5B 109.3 . . ?
H5A C5 H5B 108.0 . . ?
C7 C6 C5 114.0(6) . . ?
C7 C6 H6A 108.7 . . ?
C5 C6 H6A 108.7 . . ?
C7 C6 H6B 108.7 . . ?
C5 C6 H6B 108.7 . . ?
H6A C6 H6B 107.6 . . ?
C8 C7 C2 113.7(5) . . ?
C8 C7 C6 124.8(6) . . ?
C2 C7 C6 121.0(6) . . ?
C7 C8 C9 129.5(6) . . ?
C7 C8 P1 110.1(5) . . ?
C9 C8 P1 119.7(4) . . ?
N1 C9 C10 121.7(6) . . ?
N1 C9 C8 116.1(5) . . ?
C10 C9 C8 122.2(6) . . ?
C11 C10 C9 119.4(6) . . ?
C11 C10 H10 120.3 . . ?
C9 C10 H10 120.3 . . ?
C10 C11 C12 118.6(6) . . ?
C10 C11 H11 120.7 . . ?
C12 C11 H11 120.7 . . ?
C13 C12 C11 119.3(6) . . ?
C13 C12 H12 120.3 . . ?
C11 C12 H12 120.3 . . ?
N1 C13 C12 122.7(6) . . ?
N1 C13 H13 118.6 . . ?
C12 C13 H13 118.6 . . ?
N2 C14 C15 121.5(6) . . ?
N2 C14 C1 115.1(5) . . ?
C15 C14 C1 123.3(6) . . ?
C16 C15 C14 119.5(6) . . ?
C16 C15 H15 120.3 . . ?
C14 C15 H15 120.3 . . ?
C17 C16 C15 119.3(6) . . ?
C17 C16 H16 120.3 . . ?
C15 C16 H16 120.3 . . ?
C16 C17 C18 117.6(6) . . ?
C16 C17 H17 121.2 . . ?
C18 C17 H17 121.2 . . ?
N2 C18 C17 124.0(6) . . ?
N2 C18 H18 118.0 . . ?
C17 C18 H18 118.0 . . ?
C24 C19 C20 119.7(5) . . ?
C24 C19 P1 118.9(4) . . ?
C20 C19 P1 121.4(5) . . ?
C21 C20 C19 119.8(6) . . ?
C21 C20 H20 120.1 . . ?
C19 C20 H20 120.1 . . ?
C22 C21 C20 120.4(6) . . ?
C22 C21 H21 119.8 . . ?
C20 C21 H21 119.8 . . ?
C21 C22 C23 120.2(6) . . ?
C21 C22 H22 119.9 . . ?
C23 C22 H22 119.9 . . ?
C24 C23 C22 119.8(6) . . ?
C24 C23 H23 120.1 . . ?
C22 C23 H23 120.1 . . ?
C23 C24 C19 120.2(6) . . ?
C23 C24 H24 119.9 . . ?
C19 C24 H24 119.9 . . ?
C26 C25 C38 131.0(5) . . ?
C26 C25 P2 109.8(4) . . ?
C38 C25 P2 118.4(4) . . ?
C25 C26 C31 114.1(5) . . ?
C25 C26 C27 124.9(6) . . ?
C31 C26 C27 120.8(5) . . ?
C26 C27 C28 113.3(6) . . ?
C26 C27 H27A 108.9 . . ?
C28 C27 H27A 108.9 . . ?
C26 C27 H27B 108.9 . . ?
C28 C27 H27B 108.9 . . ?
H27A C27 H27B 107.7 . . ?
C29 C28 C27 116.4(7) . . ?
C29 C28 H28A 108.2 . . ?
C27 C28 H28A 108.2 . . ?
C29 C28 H28B 108.2 . . ?
C27 C28 H28B 108.2 . . ?
H28A C28 H28B 107.3 . . ?
C28 C29 C30 113.5(7) . . ?
C28 C29 H29A 108.9 . . ?
C30 C29 H29A 108.9 . . ?
C28 C29 H29B 108.9 . . ?
C30 C29 H29B 108.9 . . ?
H29A C29 H29B 107.7 . . ?
C31 C30 C29 111.9(6) . . ?
C31 C30 H30A 109.2 . . ?
C29 C30 H30A 109.2 . . ?
C31 C30 H30B 109.2 . . ?
C29 C30 H30B 109.2 . . ?
H30A C30 H30B 107.9 . . ?
C32 C31 C26 113.8(5) . . ?
C32 C31 C30 125.3(5) . . ?
C26 C31 C30 120.8(5) . . ?
C31 C32 C33 129.0(5) . . ?
C31 C32 P2 110.6(4) . . ?
C33 C32 P2 120.0(4) . . ?
N3 C33 C34 121.8(5) . . ?
N3 C33 C32 115.2(5) . . ?
C34 C33 C32 122.9(5) . . ?
C35 C34 C33 119.5(6) . . ?
C35 C34 H34 120.3 . . ?
C33 C34 H34 120.3 . . ?
C34 C35 C36 119.2(6) . . ?
C34 C35 H35 120.4 . . ?
C36 C35 H35 120.4 . . ?
C37 C36 C35 118.1(6) . . ?
C37 C36 H36 120.9 . . ?
C35 C36 H36 120.9 . . ?
N3 C37 C36 123.5(6) . . ?
N3 C37 H37 118.3 . . ?
C36 C37 H37 118.3 . . ?
N4 C38 C39 120.9(6) . . ?
N4 C38 C25 114.9(5) . . ?
C39 C38 C25 124.2(6) . . ?
C40 C39 C38 119.6(7) . . ?
C40 C39 H39 120.2 . . ?
C38 C39 H39 120.2 . . ?
C41 C40 C39 119.3(7) . . ?
C41 C40 H40 120.4 . . ?
C39 C40 H40 120.4 . . ?
C42 C41 C40 118.1(7) . . ?
C42 C41 H41 120.9 . . ?
C40 C41 H41 120.9 . . ?
N4 C42 C41 124.4(8) . . ?
N4 C42 H42 117.8 . . ?
C41 C42 H42 117.8 . . ?
C44 C43 C48 119.1(6) . . ?
C44 C43 P2 121.7(4) . . ?
C48 C43 P2 119.2(5) . . ?
C43 C44 C45 120.8(6) . . ?
C43 C44 H44 119.6 . . ?
C45 C44 H44 119.6 . . ?
C46 C45 C44 120.4(6) . . ?
C46 C45 H45 119.8 . . ?
C44 C45 H45 119.8 . . ?
C47 C46 C45 118.9(6) . . ?
C47 C46 H46 120.6 . . ?
C45 C46 H46 120.6 . . ?
C46 C47 C48 121.3(6) . . ?
C46 C47 H47 119.3 . . ?
C48 C47 H47 119.3 . . ?
C47 C48 C43 119.6(6) . . ?
C47 C48 H48 120.2 . . ?
C43 C48 H48 120.2 . . ?
C50 C49 H49A 109.5 . . ?
C50 C49 H49B 109.5 . . ?
H49A C49 H49B 109.5 . . ?
C50 C49 H49C 109.5 . . ?
H49A C49 H49C 109.5 . . ?
H49B C49 H49C 109.5 . . ?
C51 C50 C55 118.3(10) . . ?
C51 C50 C49 120.3(9) . . ?
C55 C50 C49 121.3(8) . . ?
C52 C51 C50 121.2(10) . . ?
C52 C51 H51 119.4 . . ?
C50 C51 H51 119.4 . . ?
C51 C52 C53 122.8(9) . . ?
C51 C52 H52 118.6 . . ?
C53 C52 H52 118.6 . . ?
C54 C53 C52 117.0(11) . . ?
C54 C53 H53 121.5 . . ?
C52 C53 H53 121.5 . . ?
C53 C54 C55 119.8(10) . . ?
C53 C54 H54 120.1 . . ?
C55 C54 H54 120.1 . . ?
C50 C55 C54 120.9(8) . . ?
C50 C55 H55 119.6 . . ?
C54 C55 H55 119.6 . . ?
C58 C57 C62 122(3) . . ?
C58 C57 C56 120(3) . . ?
C62 C57 C56 118(3) . . ?
C57 C58 C59 120(2) . . ?
C57 C58 H58 120.1 . . ?
C59 C58 H58 120.1 . . ?
C60 C59 C58 120(3) . . ?
C60 C59 H59 119.9 . . ?
C58 C59 H59 119.9 . . ?
C59 C60 C61 118(3) . . ?
C59 C60 H60 120.8 . . ?
C61 C60 H60 120.8 . . ?
C62 C61 C60 122(2) . . ?
C62 C61 H61 119.0 . . ?
C60 C61 H61 119.0 . . ?
C61 C62 C57 117(2) . . ?
C61 C62 H62 121.4 . . ?
C57 C62 H62 121.4 . . ?
C57B C56B H56D 109.5 . . ?
C57B C56B H56E 109.5 . . ?
H56D C56B H56E 109.5 . . ?
C57B C56B H56F 109.5 . . ?
H56D C56B H56F 109.5 . . ?
H56E C56B H56F 109.5 . . ?
C62B C57B C58B 116(4) . . ?
C62B C57B C56B 121(5) . . ?
C58B C57B C56B 123(4) . . ?
C59B C58B C57B 124(3) . . ?
C59B C58B H58B 118.1 . . ?
C57B C58B H58B 118.1 . . ?
C58B C59B C60B 121(3) . . ?
C58B C59B H59B 119.6 . . ?
C60B C59B H59B 119.6 . . ?
C61B C60B C59B 115(5) . . ?
C61B C60B H60B 122.6 . . ?
C59B C60B H60B 122.6 . . ?
C60B C61B C62B 125(6) . . ?
C60B C61B H61B 117.7 . . ?
C62B C61B H61B 117.7 . . ?
C57B C62B C61B 120(5) . . ?
C57B C62B H62B 120.1 . . ?
C61B C62B H62B 120.1 . . ?
O4 Al1 O3 109.7(3) . . ?
O4 Al1 O2 111.8(3) . . ?
O3 Al1 O2 109.4(2) . . ?
O4 Al1 O1 110.1(3) . . ?
O3 Al1 O1 109.4(3) . . ?
O2 Al1 O1 106.3(3) . . ?
C63B O1 Al1 149.3(8) . . ?
C63 O1 Al1 158.3(6) . . ?
C64B O2 Al1 154.7(8) . . ?
C64 O2 Al1 155.3(7) . . ?
C65B O3 Al1 152.0(9) . . ?
C65 O3 Al1 154.7(6) . . ?
C66B O4 Al1 157.5(10) . . ?
C66 O4 Al1 159.4(9) . . ?
O1 C63 C68 109.1(10) . . ?
O1 C63 C69 109.2(10) . . ?
C68 C63 C69 108.8(10) . . ?
O1 C63 C67 115.7(10) . . ?
C68 C63 C67 107.3(9) . . ?
C69 C63 C67 106.7(10) . . ?
F3 C67 F1 106.7(10) . . ?
F3 C67 F2 109.2(11) . . ?
F1 C67 F2 107.4(12) . . ?
F3 C67 C63 109.8(10) . . ?
F1 C67 C63 109.7(11) . . ?
F2 C67 C63 113.8(11) . . ?
F4 C68 F5 106.4(10) . . ?
F4 C68 F6 108.2(11) . . ?
F5 C68 F6 104.4(11) . . ?
F4 C68 C63 112.0(10) . . ?
F5 C68 C63 112.9(12) . . ?
F6 C68 C63 112.5(11) . . ?
F8 C69 F9 106.6(11) . . ?
F8 C69 F7 107.6(9) . . ?
F9 C69 F7 105.3(10) . . ?
F8 C69 C63 111.6(10) . . ?
F9 C69 C63 110.0(9) . . ?
F7 C69 C63 115.2(12) . . ?
O1 C63B C69B 108.8(12) . . ?
O1 C63B C68B 113.3(13) . . ?
C69B C63B C68B 108.7(11) . . ?
O1 C63B C67B 109.8(11) . . ?
C69B C63B C67B 109.7(10) . . ?
C68B C63B C67B 106.5(11) . . ?
F1B C67B F2B 108.4(11) . . ?
F1B C67B F3B 108.0(10) . . ?
F2B C67B F3B 100.4(10) . . ?
F1B C67B C63B 112.2(12) . . ?
F2B C67B C63B 110.9(11) . . ?
F3B C67B C63B 116.1(10) . . ?
F6B C68B F4B 108.4(15) . . ?
F6B C68B F5B 105.8(14) . . ?
F4B C68B F5B 103.8(13) . . ?
F6B C68B C63B 112.5(14) . . ?
F4B C68B C63B 114.8(15) . . ?
F5B C68B C63B 110.7(14) . . ?
F8B C69B F9B 109.7(12) . . ?
F8B C69B F7B 106.6(11) . . ?
F9B C69B F7B 106.9(12) . . ?
F8B C69B C63B 110.0(12) . . ?
F9B C69B C63B 113.4(11) . . ?
F7B C69B C63B 109.9(12) . . ?
C67B F3B F18B 113.6(9) . . ?
O2 C64 C72 112.6(10) . . ?
O2 C64 C70 107.7(10) . . ?
C72 C64 C70 104.4(10) . . ?
O2 C64 C71 116.3(10) . . ?
C72 C64 C71 110.5(10) . . ?
C70 C64 C71 104.2(10) . . ?
F10 C70 F12 109.0(11) . . ?
F10 C70 F11 107.6(10) . . ?
F12 C70 F11 106.1(10) . . ?
F10 C70 C64 114.5(11) . . ?
F12 C70 C64 110.3(10) . . ?
F11 C70 C64 109.0(10) . . ?
F13 C71 F14 113.8(11) . . ?
F13 C71 F15 106.2(12) . . ?
F14 C71 F15 102.6(9) . . ?
F13 C71 C64 116.7(11) . . ?
F14 C71 C64 111.5(10) . . ?
F15 C71 C64 104.3(10) . . ?
F17 C72 F16 105.6(11) . . ?
F17 C72 F18 99.8(10) . . ?
F16 C72 F18 101.1(11) . . ?
F17 C72 C64 119.4(12) . . ?
F16 C72 C64 117.8(13) . . ?
F18 C72 C64 110.2(10) . . ?
O2 C64B C72B 114.2(16) . . ?
O2 C64B C71B 120.3(13) . . ?
C72B C64B C71B 111.3(12) . . ?
O2 C64B C70B 109.1(13) . . ?
C72B C64B C70B 102.9(11) . . ?
C71B C64B C70B 95.8(12) . . ?
F11B C70B F12B 110.8(14) . . ?
F11B C70B F10B 106.5(14) . . ?
F12B C70B F10B 103.4(14) . . ?
F11B C70B C64B 103.8(12) . . ?
F12B C70B C64B 111.1(16) . . ?
F10B C70B C64B 121.1(16) . . ?
F14B C71B F13B 112.4(13) . . ?
F14B C71B F15B 105.8(14) . . ?
F13B C71B F15B 101.2(15) . . ?
F14B C71B C64B 120.1(14) . . ?
F13B C71B C64B 110.6(14) . . ?
F15B C71B C64B 104.4(17) . . ?
F18B C72B F16B 109.2(14) . . ?
F18B C72B C64B 110.0(15) . . ?
F16B C72B C64B 110.5(15) . . ?
F18B C72B F17B 111.1(15) . . ?
F16B C72B F17B 103.4(13) . . ?
C64B C72B F17B 112.4(15) . . ?
C72B F18B F3B 122.8(16) . . ?
O3 C65 C74 109.4(9) . . ?
O3 C65 C73 110.5(9) . . ?
C74 C65 C73 110.4(9) . . ?
O3 C65 C75 105.4(9) . . ?
C74 C65 C75 111.0(9) . . ?
C73 C65 C75 110.0(9) . . ?
F21 C73 F19 108.2(11) . . ?
F21 C73 F20 109.4(12) . . ?
F19 C73 F20 107.1(11) . . ?
F21 C73 C65 111.7(13) . . ?
F19 C73 C65 109.4(10) . . ?
F20 C73 C65 110.9(10) . . ?
F24 C74 F22 109.4(9) . . ?
F24 C74 F23 105.6(11) . . ?
F22 C74 F23 107.8(11) . . ?
F24 C74 C65 113.0(11) . . ?
F22 C74 C65 111.5(11) . . ?
F23 C74 C65 109.3(10) . . ?
F27 C75 F25 116.8(12) . . ?
F27 C75 F26 111.7(10) . . ?
F25 C75 F26 115.0(10) . . ?
F27 C75 C65 112.2(9) . . ?
F25 C75 C65 96.8(12) . . ?
F26 C75 C65 102.4(9) . . ?
O3 C65B C73B 113.8(15) . . ?
O3 C65B C75B 110.5(16) . . ?
C73B C65B C75B 109.4(13) . . ?
O3 C65B C74B 104.7(14) . . ?
C73B C65B C74B 109.0(14) . . ?
C75B C65B C74B 109.2(13) . . ?
F21B C73B F19B 108.9(14) . . ?
F21B C73B F20B 106.0(13) . . ?
F19B C73B F20B 107.9(13) . . ?
F21B C73B C65B 115.4(17) . . ?
F19B C73B C65B 109.9(14) . . ?
F20B C73B C65B 108.5(13) . . ?
F24B C74B F23B 105.3(15) . . ?
F24B C74B F22B 105.2(13) . . ?
F23B C74B F22B 101.5(14) . . ?
F24B C74B C65B 115.2(16) . . ?
F23B C74B C65B 115.5(18) . . ?
F22B C74B C65B 112.7(12) . . ?
F25B C75B F27B 97.4(15) . . ?
F25B C75B F26B 97.9(17) . . ?
F27B C75B F26B 94.5(15) . . ?
F25B C75B C65B 110.5(18) . . ?
F27B C75B C65B 139.9(18) . . ?
F26B C75B C65B 109(2) . . ?
O4 C66 C77 118.1(16) . . ?
O4 C66 C76 97.0(16) . . ?
C77 C66 C76 110.9(15) . . ?
O4 C66 C78 110.3(16) . . ?
C77 C66 C78 110.4(16) . . ?
C76 C66 C78 109.3(13) . . ?
F30 C76 F29 110.2(12) . . ?
F30 C76 F28 107.3(12) . . ?
F29 C76 F28 104.5(12) . . ?
F30 C76 C66 113.9(17) . . ?
F29 C76 C66 110.5(14) . . ?
F28 C76 C66 109.9(12) . . ?
F33 C77 F31 109.0(13) . . ?
F33 C77 F32 108.0(14) . . ?
F31 C77 F32 104.9(13) . . ?
F33 C77 C66 114.7(13) . . ?
F31 C77 C66 112.4(16) . . ?
F32 C77 C66 107.2(15) . . ?
F36 C78 F35 110.0(12) . . ?
F36 C78 F34 110.1(13) . . ?
F35 C78 F34 108.8(12) . . ?
F36 C78 C66 111.5(14) . . ?
F35 C78 C66 107.1(13) . . ?
F34 C78 C66 109.2(16) . . ?
O4 C66B C78B 100.7(17) . . ?
O4 C66B C77B 112.8(18) . . ?
C78B C66B C77B 108.2(16) . . ?
O4 C66B C76B 118.0(18) . . ?
C78B C66B C76B 108.7(17) . . ?
C77B C66B C76B 107.8(18) . . ?
F29B C76B F28B 110.0(14) . . ?
F29B C76B F30B 107.7(13) . . ?
F28B C76B F30B 107.0(14) . . ?
F29B C76B C66B 110.4(14) . . ?
F28B C76B C66B 111(2) . . ?
F30B C76B C66B 110.9(13) . . ?
F33B C77B F32B 106.6(12) . . ?
F33B C77B F31B 105.2(12) . . ?
F32B C77B F31B 105.8(12) . . ?
F33B C77B C66B 113.4(13) . . ?
F32B C77B C66B 111.2(13) . . ?
F31B C77B C66B 114.0(19) . . ?
F34B C78B F35B 106.5(11) . . ?
F34B C78B F36B 109.0(13) . . ?
F35B C78B F36B 105.4(13) . . ?
F34B C78B C66B 114.5(18) . . ?
F35B C78B C66B 109.9(14) . . ?
F36B C78B C66B 111.0(14) . . ?

loop_
_geom_bond_atom_site_label_1
_geom_bond_atom_site_label_2
_geom_bond_distance
_geom_bond_site_symmetry_2
_geom_bond_publ_flag
Tl1 N1 2.799(5) . ?
Tl1 N3 2.833(5) . ?
Tl1 P2 3.1508(14) . ?
Tl1 P1 3.2075(14) . ?
P1 C8 1.801(6) . ?
P1 C1 1.805(6) . ?
P1 C19 1.824(6) . ?
P2 C32 1.802(6) . ?
P2 C25 1.810(6) . ?
P2 C43 1.836(6) . ?
N1 C9 1.345(8) . ?
N1 C13 1.349(8) . ?
N2 C18 1.335(8) . ?
N2 C14 1.345(8) . ?
N3 C37 1.348(8) . ?
N3 C33 1.353(8) . ?
N4 C42 1.343(8) . ?
N4 C38 1.346(9) . ?
C1 C2 1.360(9) . ?
C1 C14 1.461(8) . ?
C2 C7 1.466(9) . ?
C2 C3 1.512(9) . ?
C3 C4 1.528(10) . ?
C3 H3A 0.9900 . ?
C3 H3B 0.9900 . ?
C4 C5 1.507(12) . ?
C4 H4A 0.9900 . ?
C4 H4B 0.9900 . ?
C5 C6 1.527(11) . ?
C5 H5A 0.9900 . ?
C5 H5B 0.9900 . ?
C6 C7 1.516(9) . ?
C6 H6A 0.9900 . ?
C6 H6B 0.9900 . ?
C7 C8 1.362(9) . ?
C8 C9 1.470(9) . ?
C9 C10 1.393(9) . ?
C10 C11 1.379(10) . ?
C10 H10 0.9500 . ?
C11 C12 1.389(11) . ?
C11 H11 0.9500 . ?
C12 C13 1.365(10) . ?
C12 H12 0.9500 . ?
C13 H13 0.9500 . ?
C14 C15 1.390(8) . ?
C15 C16 1.385(9) . ?
C15 H15 0.9500 . ?
C16 C17 1.377(10) . ?
C16 H16 0.9500 . ?
C17 C18 1.390(9) . ?
C17 H17 0.9500 . ?
C18 H18 0.9500 . ?
C19 C24 1.391(9) . ?
C19 C20 1.395(8) . ?
C20 C21 1.385(9) . ?
C20 H20 0.9500 . ?
C21 C22 1.379(10) . ?
C21 H21 0.9500 . ?
C22 C23 1.388(10) . ?
C22 H22 0.9500 . ?
C23 C24 1.387(9) . ?
C23 H23 0.9500 . ?
C24 H24 0.9500 . ?
C25 C26 1.369(9) . ?
C25 C38 1.458(8) . ?
C26 C31 1.462(8) . ?
C26 C27 1.515(9) . ?
C27 C28 1.520(11) . ?
C27 H27A 0.9900 . ?
C27 H27B 0.9900 . ?
C28 C29 1.422(13) . ?
C28 H28A 0.9900 . ?
C28 H28B 0.9900 . ?
C29 C30 1.520(9) . ?
C29 H29A 0.9900 . ?
C29 H29B 0.9900 . ?
C30 C31 1.511(8) . ?
C30 H30A 0.9900 . ?
C30 H30B 0.9900 . ?
C31 C32 1.362(8) . ?
C32 C33 1.470(8) . ?
C33 C34 1.388(8) . ?
C34 C35 1.381(9) . ?
C34 H34 0.9500 . ?
C35 C36 1.387(10) . ?
C35 H35 0.9500 . ?
C36 C37 1.382(9) . ?
C36 H36 0.9500 . ?
C37 H37 0.9500 . ?
C38 C39 1.401(9) . ?
C39 C40 1.378(11) . ?
C39 H39 0.9500 . ?
C40 C41 1.371(13) . ?
C40 H40 0.9500 . ?
C41 C42 1.367(11) . ?
C41 H41 0.9500 . ?
C42 H42 0.9500 . ?
C43 C44 1.380(9) . ?
C43 C48 1.393(9) . ?
C44 C45 1.385(9) . ?
C44 H44 0.9500 . ?
C45 C46 1.384(10) . ?
C45 H45 0.9500 . ?
C46 C47 1.378(10) . ?
C46 H46 0.9500 . ?
C47 C48 1.385(9) . ?
C47 H47 0.9500 . ?
C48 H48 0.9500 . ?
C49 C50 1.498(14) . ?
C49 H49A 0.9800 . ?
C49 H49B 0.9800 . ?
C49 H49C 0.9800 . ?
C50 C51 1.369(12) . ?
C50 C55 1.386(11) . ?
C51 C52 1.339(16) . ?
C51 H51 0.9500 . ?
C52 C53 1.398(17) . ?
C52 H52 0.9500 . ?
C53 C54 1.388(14) . ?
C53 H53 0.9500 . ?
C54 C55 1.404(12) . ?
C54 H54 0.9500 . ?
C55 H55 0.9500 . ?
C56 C57 1.55(4) . ?
C56 H56A 0.9800 . ?
C56 H56B 0.9800 . ?
C56 H56C 0.9800 . ?
C57 C58 1.37(4) . ?
C57 C62 1.38(3) . ?
C58 C59 1.38(3) . ?
C58 H58 0.9500 . ?
C59 C60 1.36(3) . ?
C59 H59 0.9500 . ?
C60 C61 1.43(3) . ?
C60 H60 0.9500 . ?
C61 C62 1.36(2) . ?
C61 H61 0.9500 . ?
C62 H62 0.9500 . ?
C56B C57B 1.45(6) . ?
C56B H56D 0.9800 . ?
C56B H56E 0.9800 . ?
C56B H56F 0.9800 . ?
C57B C62B 1.39(3) . ?
C57B C58B 1.39(2) . ?
C58B C59B 1.39(2) . ?
C58B H58B 0.9500 . ?
C59B C60B 1.39(2) . ?
C59B H59B 0.9500 . ?
C60B C61B 1.39(3) . ?
C60B H60B 0.9500 . ?
C61B C62B 1.39(3) . ?
C61B H61B 0.9500 . ?
C62B H62B 0.9500 . ?
Al1 O4 1.691(6) . ?
Al1 O3 1.713(4) . ?
Al1 O2 1.720(5) . ?
Al1 O1 1.723(5) . ?
O1 C63B 1.247(15) . ?
O1 C63 1.361(16) . ?
O2 C64B 1.213(16) . ?
O2 C64 1.378(16) . ?
O3 C65B 1.25(2) . ?
O3 C65 1.362(14) . ?
O4 C66B 1.32(4) . ?
O4 C66 1.29(3) . ?
C63 C68 1.535(14) . ?
C63 C69 1.541(15) . ?
C63 C67 1.560(14) . ?
C67 F3 1.341(14) . ?
C67 F1 1.353(15) . ?
C67 F2 1.374(15) . ?
C68 F4 1.331(14) . ?
C68 F5 1.353(14) . ?
C68 F6 1.379(15) . ?
C69 F8 1.328(13) . ?
C69 F9 1.341(14) . ?
C69 F7 1.348(14) . ?
C63B C69B 1.517(16) . ?
C63B C68B 1.529(17) . ?
C63B C67B 1.549(16) . ?
C67B F1B 1.334(14) . ?
C67B F2B 1.389(15) . ?
C67B F3B 1.425(14) . ?
C68B F6B 1.343(17) . ?
C68B F4B 1.352(19) . ?
C68B F5B 1.378(18) . ?
C69B F8B 1.384(15) . ?
C69B F9B 1.385(15) . ?
C69B F7B 1.397(15) . ?
F3B F18B 1.72(2) . ?
C64 C72 1.494(15) . ?
C64 C70 1.565(16) . ?
C64 C71 1.568(15) . ?
C70 F10 1.331(13) . ?
C70 F12 1.339(14) . ?
C70 F11 1.362(13) . ?
C71 F13 1.309(14) . ?
C71 F14 1.340(14) . ?
C71 F15 1.429(14) . ?
C72 F17 1.284(14) . ?
C72 F16 1.337(16) . ?
C72 F18 1.459(14) . ?
C64B C72B 1.397(17) . ?
C64B C71B 1.461(17) . ?
C64B C70B 1.612(18) . ?
C70B F11B 1.325(15) . ?
C70B F12B 1.400(17) . ?
C70B F10B 1.409(17) . ?
C71B F14B 1.289(17) . ?
C71B F13B 1.307(17) . ?
C71B F15B 1.385(18) . ?
C72B F18B 1.379(16) . ?
C72B F16B 1.390(17) . ?
C72B F17B 1.416(17) . ?
C65 C74 1.531(14) . ?
C65 C73 1.556(15) . ?
C65 C75 1.569(13) . ?
C73 F21 1.294(14) . ?
C73 F19 1.327(14) . ?
C73 F20 1.363(14) . ?
C74 F24 1.344(14) . ?
C74 F22 1.349(13) . ?
C74 F23 1.355(14) . ?
C75 F27 1.283(12) . ?
C75 F25 1.288(14) . ?
C75 F26 1.351(12) . ?
C65B C73B 1.525(18) . ?
C65B C75B 1.552(18) . ?
C65B C74B 1.565(18) . ?
C73B F21B 1.337(17) . ?
C73B F19B 1.340(16) . ?
C73B F20B 1.379(16) . ?
C74B F24B 1.326(17) . ?
C74B F23B 1.348(18) . ?
C74B F22B 1.368(16) . ?
C75B F25B 1.372(19) . ?
C75B F27B 1.443(18) . ?
C75B F26B 1.400(19) . ?
C66 C77 1.514(19) . ?
C66 C76 1.528(17) . ?
C66 C78 1.533(18) . ?
C76 F30 1.313(16) . ?
C76 F29 1.362(15) . ?
C76 F28 1.364(15) . ?
C77 F33 1.295(15) . ?
C77 F31 1.356(16) . ?
C77 F32 1.368(17) . ?
C78 F36 1.302(15) . ?
C78 F35 1.350(16) . ?
C78 F34 1.363(17) . ?
C66B C78B 1.531(19) . ?
C66B C77B 1.527(19) . ?
C66B C76B 1.54(2) . ?
C76B F29B 1.329(16) . ?
C76B F28B 1.344(17) . ?
C76B F30B 1.369(15) . ?
C77B F33B 1.338(16) . ?
C77B F32B 1.338(15) . ?
C77B F31B 1.354(15) . ?
C78B F34B 1.321(16) . ?
C78B F35B 1.351(14) . ?
C78B F36B 1.357(17) . ?

loop_
_geom_hbond_atom_site_label_D
_geom_hbond_atom_site_label_H
_geom_hbond_atom_site_label_A
_geom_hbond_distance_DH
_geom_hbond_distance_HA
_geom_hbond_distance_DA
_geom_hbond_angle_DHA
_geom_hbond_site_symmetry_A
_geom_hbond_publ_flag
C13 H13 N4 0.9500 2.6000 3.531(8) 166.00 . yes
C29 H29A F12B 0.9900 2.4100 3.01(2) 119.00 3_566 yes
C37 H37 N2 0.9500 2.5900 3.509(8) 162.00 . yes
C53 H53 F2 0.9500 2.4100 3.131(16) 133.00 4_454 yes
